data_4084420
loop_
_publ_author_name
'Lipschutz, Michael I.'
'Tilley, T. Don'

_publ_section_title
;
 Useful Method for the Preparation of Low-Coordinate Nickel(I) Complexes
 via Transformations of the Ni(I) Bis(amido) Complex K{Ni[N(SiMe3)(2,6-
 (i) Pr2-C6H3)]2}
;
_journal_issue 19
_journal_name_full Organometallics
_journal_page_first 5566
_journal_page_last 5570
_journal_paper_doi 10.1021/om500849u
_journal_volume 33
_journal_year 2014
_chemical_formula_sum 'C24 H47 N Ni P Si'
_chemical_formula_weight 467.40
_chemical_name_common Compound5
_chemical_name_systematic
;
 ?
;
_space_group_IT_number 14
_symmetry_cell_setting monoclinic
_symmetry_space_group_name_Hall '-P 2yn'
_symmetry_space_group_name_H-M 'P 1 21/n 1'
_atom_sites_solution_hydrogens geom
_atom_sites_solution_primary direct
_atom_sites_solution_secondary difmap
_audit_creation_method SHELXL-97
_cell_angle_alpha 90.00
_cell_angle_beta 102.4770(10)
_cell_angle_gamma 90.00
_cell_formula_units_Z 4
_cell_length_a 11.9515(5)
_cell_length_b 13.9669(5)
_cell_length_c 16.9287(7)
_cell_measurement_reflns_used 6122
_cell_measurement_temperature 100(2)
_cell_measurement_theta_max 25.34
_cell_measurement_theta_min 2.34
_cell_volume 2759.09(19)
_computing_cell_refinement 'Bruker SAINT'
_computing_data_collection 'Bruker APEX2'
_computing_data_reduction 'Bruker SAINT'
_computing_molecular_graphics ORTEP32
_computing_publication_material WinGX
_computing_structure_refinement 'SHELXL-97 (Sheldrick, 2008)'
_computing_structure_solution SIR97
_diffrn_ambient_temperature 100(2)
_diffrn_detector_area_resol_mean 8.366
_diffrn_measured_fraction_theta_full 0.987
_diffrn_measured_fraction_theta_max 0.983
_diffrn_measurement_device_type 'Bruker APEX-II CCD'
_diffrn_measurement_method 'phi and omega scans'
_diffrn_radiation_monochromator 'QUAZAR multilayer mirrors'
_diffrn_radiation_source 'microfocus sealed tube'
_diffrn_radiation_type MoK\a
_diffrn_radiation_wavelength 0.71073
_diffrn_reflns_av_R_equivalents 0.0423
_diffrn_reflns_av_sigmaI/netI 0.0598
_diffrn_reflns_limit_h_max 14
_diffrn_reflns_limit_h_min -14
_diffrn_reflns_limit_k_max 12
_diffrn_reflns_limit_k_min -16
_diffrn_reflns_limit_l_max 18
_diffrn_reflns_limit_l_min -20
_diffrn_reflns_number 13644
_diffrn_reflns_theta_full 25.00
_diffrn_reflns_theta_max 25.37
_diffrn_reflns_theta_min 1.91
_exptl_absorpt_coefficient_mu 0.814
_exptl_absorpt_correction_T_max 0.9919
_exptl_absorpt_correction_T_min 0.9230
_exptl_absorpt_correction_type multi-scan
_exptl_absorpt_process_details SADABS
_exptl_crystal_colour orange
_exptl_crystal_density_diffrn 1.125
_exptl_crystal_density_method 'not measured'
_exptl_crystal_description plate
_exptl_crystal_F_000 1020
_exptl_crystal_size_max 0.10
_exptl_crystal_size_mid 0.08
_exptl_crystal_size_min 0.01
_refine_diff_density_max 0.415
_refine_diff_density_min -0.299
_refine_diff_density_rms 0.068
_refine_ls_extinction_method none
_refine_ls_goodness_of_fit_ref 0.991
_refine_ls_hydrogen_treatment constr
_refine_ls_matrix_type full
_refine_ls_number_parameters 266
_refine_ls_number_reflns 4989
_refine_ls_number_restraints 0
_refine_ls_restrained_S_all 0.991
_refine_ls_R_factor_all 0.0573
_refine_ls_R_factor_gt 0.0383
_refine_ls_shift/su_max 0.001
_refine_ls_shift/su_mean 0.000
_refine_ls_structure_factor_coef Fsqd
_refine_ls_weighting_details 'calc w=1/[\s^2^(Fo^2^)+(0.0333P)^2^+0.9138P] where P=(Fo^2^+2Fc^2^)/3'
_refine_ls_weighting_scheme calc
_refine_ls_wR_factor_gt 0.0751
_refine_ls_wR_factor_ref 0.0829
_reflns_number_gt 3908
_reflns_number_total 4989
_reflns_threshold_expression >2sigma(I)
_cod_data_source_file om500849u_si_002.cif
_cod_data_source_block shelxl
_cod_depositor_comments
;
The following automatic conversions were performed:

'_symmetry_cell_setting' value 'Monoclinic' changed to 'monoclinic'
according to
/home/saulius/struct/COD-crude-data--automatic-downloads/rss-feeds/ACS/lib/dictionaries/cif_core.dic
dictionary named 'cif_core.dic' version 2.4.2 from 2011-04-26.

Automatic conversion script
Id: cif_fix_values 2281 2013-09-26 08:29:07Z andrius 

 Adding full bibliography for 4084419--4084423.cif.
;
_cod_original_sg_symbol_H-M P2(1)/n
_cod_database_code 4084420

loop_
_symmetry_equiv_pos_as_xyz
'x, y, z'
'-x+1/2, y+1/2, -z+1/2'
'-x, -y, -z'
'x-1/2, -y-1/2, z-1/2'

loop_
_atom_site_label
_atom_site_type_symbol
_atom_site_fract_x
_atom_site_fract_y
_atom_site_fract_z
_atom_site_U_iso_or_equiv
_atom_site_adp_type
_atom_site_occupancy
_atom_site_symmetry_multiplicity
_atom_site_calc_flag
_atom_site_refinement_flags
C1 C 0.69036(19) 0.26392(16) 0.43659(14) 0.0113(5) Uani 1 1 d .
C2 C 0.61100(19) 0.25495(16) 0.36143(15) 0.0130(5) Uani 1 1 d .
C3 C 0.6226(2) 0.31324(17) 0.29685(15) 0.0161(6) Uani 1 1 d .
H3 H 0.5687 0.3075 0.2468 0.019 Uiso 1 1 calc R
C4 C 0.7104(2) 0.37931(17) 0.30363(15) 0.0173(6) Uani 1 1 d .
H4 H 0.7184 0.4171 0.2585 0.021 Uiso 1 1 calc R
C5 C 0.7863(2) 0.38913(17) 0.37744(15) 0.0150(6) Uani 1 1 d .
H5 H 0.8463 0.4348 0.3826 0.018 Uiso 1 1 calc R
C6 C 0.77739(19) 0.33391(16) 0.44452(15) 0.0118(5) Uani 1 1 d .
C7 C 0.85862(19) 0.35235(17) 0.52538(15) 0.0161(6) Uani 1 1 d .
H7 H 0.8335 0.3114 0.5668 0.019 Uiso 1 1 calc R
C8 C 0.9823(2) 0.3245(2) 0.52376(17) 0.0242(6) Uani 1 1 d .
H8A H 0.9853 0.2565 0.5102 0.036 Uiso 1 1 calc R
H8B H 1.0318 0.3363 0.5771 0.036 Uiso 1 1 calc R
H8C H 1.0089 0.3630 0.4830 0.036 Uiso 1 1 calc R
C9 C 0.8527(2) 0.45684(18) 0.55124(17) 0.0260(7) Uani 1 1 d .
H9A H 0.8802 0.4985 0.5129 0.039 Uiso 1 1 calc R
H9B H 0.9008 0.4656 0.6055 0.039 Uiso 1 1 calc R
H9C H 0.7732 0.4734 0.5519 0.039 Uiso 1 1 calc R
C10 C 0.51014(19) 0.18635(18) 0.35263(15) 0.0165(6) Uani 1 1 d .
H10 H 0.5302 0.1370 0.3962 0.020 Uiso 1 1 calc R
C11 C 0.4056(2) 0.24159(18) 0.36699(18) 0.0248(6) Uani 1 1 d .
H11A H 0.4262 0.2764 0.4183 0.037 Uiso 1 1 calc R
H11B H 0.3434 0.1966 0.3691 0.037 Uiso 1 1 calc R
H11C H 0.3803 0.2871 0.3227 0.037 Uiso 1 1 calc R
C12 C 0.4814(2) 0.1337(2) 0.27124(17) 0.0316(7) Uani 1 1 d .
H12A H 0.4549 0.1799 0.2277 0.047 Uiso 1 1 calc R
H12B H 0.4210 0.0865 0.2720 0.047 Uiso 1 1 calc R
H12C H 0.5501 0.1010 0.2621 0.047 Uiso 1 1 calc R
C13 C 0.8176(2) 0.06176(19) 0.43455(17) 0.0273(7) Uani 1 1 d .
H13A H 0.7547 0.0514 0.3876 0.041 Uiso 1 1 calc R
H13B H 0.8612 0.0023 0.4474 0.041 Uiso 1 1 calc R
H13C H 0.8682 0.1121 0.4221 0.041 Uiso 1 1 calc R
C14 C 0.8789(2) 0.10853(19) 0.61458(17) 0.0261(7) Uani 1 1 d .
H14A H 0.9354 0.1547 0.6038 0.039 Uiso 1 1 calc R
H14B H 0.9153 0.0458 0.6264 0.039 Uiso 1 1 calc R
H14C H 0.8490 0.1301 0.6611 0.039 Uiso 1 1 calc R
C15 C 0.6653(2) -0.00042(18) 0.54651(16) 0.0223(6) Uani 1 1 d .
H15A H 0.6306 0.0184 0.5916 0.033 Uiso 1 1 calc R
H15B H 0.7120 -0.0580 0.5614 0.033 Uiso 1 1 calc R
H15C H 0.6048 -0.0138 0.4987 0.033 Uiso 1 1 calc R
C16 C 0.5262(2) 0.42565(17) 0.67852(15) 0.0163(6) Uani 1 1 d .
H16 H 0.4832 0.4482 0.7195 0.020 Uiso 1 1 calc R
C17 C 0.4749(2) 0.47220(19) 0.59715(16) 0.0254(7) Uani 1 1 d .
H17A H 0.4798 0.5420 0.6027 0.038 Uiso 1 1 calc R
H17B H 0.3945 0.4531 0.5796 0.038 Uiso 1 1 calc R
H17C H 0.5176 0.4513 0.5569 0.038 Uiso 1 1 calc R
C18 C 0.6531(2) 0.45384(19) 0.70652(18) 0.0279(7) Uani 1 1 d .
H18A H 0.6980 0.4231 0.6715 0.042 Uiso 1 1 calc R
H18B H 0.6815 0.4328 0.7625 0.042 Uiso 1 1 calc R
H18C H 0.6607 0.5235 0.7033 0.042 Uiso 1 1 calc R
C19 C 0.5901(2) 0.24676(18) 0.76634(15) 0.0200(6) Uani 1 1 d .
H19 H 0.6718 0.2667 0.7720 0.024 Uiso 1 1 calc R
C20 C 0.5522(2) 0.2857(2) 0.84074(16) 0.0281(7) Uani 1 1 d .
H20A H 0.4743 0.2637 0.8403 0.042 Uiso 1 1 calc R
H20B H 0.5536 0.3558 0.8398 0.042 Uiso 1 1 calc R
H20C H 0.6045 0.2626 0.8898 0.042 Uiso 1 1 calc R
C21 C 0.5900(2) 0.13793(19) 0.76619(18) 0.0344(8) Uani 1 1 d .
H21A H 0.6411 0.1144 0.8156 0.052 Uiso 1 1 calc R
H21B H 0.6167 0.1146 0.7189 0.052 Uiso 1 1 calc R
H21C H 0.5120 0.1146 0.7640 0.052 Uiso 1 1 calc R
C22 C 0.35860(19) 0.26570(18) 0.66365(16) 0.0184(6) Uani 1 1 d .
H22 H 0.3578 0.2066 0.6968 0.022 Uiso 1 1 calc R
C23 C 0.2910(2) 0.34171(18) 0.69903(16) 0.0215(6) Uani 1 1 d .
H23A H 0.2863 0.4004 0.6667 0.032 Uiso 1 1 calc R
H23B H 0.3300 0.3555 0.7550 0.032 Uiso 1 1 calc R
H23C H 0.2136 0.3179 0.6980 0.032 Uiso 1 1 calc R
C24 C 0.2974(2) 0.2401(2) 0.57707(19) 0.0364(8) Uani 1 1 d .
H24A H 0.2195 0.2181 0.5769 0.055 Uiso 1 1 calc R
H24B H 0.3397 0.1890 0.5565 0.055 Uiso 1 1 calc R
H24C H 0.2940 0.2967 0.5424 0.055 Uiso 1 1 calc R
N1 N 0.68066(15) 0.20343(13) 0.50264(12) 0.0111(4) Uani 1 1 d .
Si1 Si 0.75784(6) 0.09899(5) 0.52334(4) 0.01336(16) Uani 1 1 d .
P1 P 0.51203(5) 0.29470(5) 0.66845(4) 0.01246(15) Uani 1 1 d .
Ni1 Ni 0.58342(2) 0.23920(2) 0.568170(19) 0.01393(10) Uani 1 1 d .

loop_
_atom_site_aniso_label
_atom_site_aniso_U_11
_atom_site_aniso_U_22
_atom_site_aniso_U_33
_atom_site_aniso_U_23
_atom_site_aniso_U_13
_atom_site_aniso_U_12
C1 0.0139(11) 0.0106(13) 0.0108(13) -0.0012(10) 0.0055(10) 0.0022(10)
C2 0.0139(11) 0.0104(14) 0.0143(14) 0.0001(10) 0.0019(10) 0.0021(10)
C3 0.0197(13) 0.0164(14) 0.0111(14) 0.0002(11) 0.0007(11) 0.0043(11)
C4 0.0234(13) 0.0160(14) 0.0145(15) 0.0048(11) 0.0089(12) 0.0024(11)
C5 0.0152(12) 0.0104(14) 0.0205(15) -0.0013(11) 0.0065(11) -0.0022(10)
C6 0.0122(11) 0.0099(13) 0.0130(14) -0.0019(10) 0.0024(10) 0.0018(10)
C7 0.0166(12) 0.0160(15) 0.0160(15) -0.0024(11) 0.0039(11) -0.0063(10)
C8 0.0162(13) 0.0334(17) 0.0224(16) -0.0036(13) 0.0026(12) -0.0051(12)
C9 0.0366(16) 0.0220(16) 0.0201(16) -0.0049(12) 0.0077(13) -0.0069(13)
C10 0.0159(12) 0.0156(15) 0.0151(15) 0.0026(11) -0.0033(11) -0.0030(10)
C11 0.0151(13) 0.0276(17) 0.0299(17) 0.0077(13) 0.0008(12) -0.0045(11)
C12 0.0362(16) 0.0294(17) 0.0263(18) -0.0062(14) 0.0008(14) -0.0153(14)
C13 0.0343(16) 0.0229(16) 0.0285(18) 0.0029(13) 0.0151(14) 0.0094(13)
C14 0.0232(14) 0.0234(16) 0.0277(17) 0.0075(13) -0.0033(13) 0.0003(12)
C15 0.0265(14) 0.0165(15) 0.0233(16) 0.0032(12) 0.0043(13) 0.0000(11)
C16 0.0203(13) 0.0163(14) 0.0148(14) 0.0008(11) 0.0091(11) 0.0001(11)
C17 0.0388(16) 0.0172(15) 0.0224(17) 0.0087(12) 0.0117(13) 0.0077(12)
C18 0.0290(15) 0.0254(17) 0.0314(18) -0.0053(13) 0.0114(14) -0.0098(12)
C19 0.0168(12) 0.0274(17) 0.0162(15) 0.0060(12) 0.0045(11) 0.0044(11)
C20 0.0307(15) 0.0398(19) 0.0135(15) 0.0055(13) 0.0040(13) 0.0040(13)
C21 0.0437(18) 0.0279(18) 0.034(2) 0.0146(14) 0.0142(15) 0.0172(14)
C22 0.0130(12) 0.0178(15) 0.0246(16) -0.0016(12) 0.0043(11) 0.0008(10)
C23 0.0168(13) 0.0238(16) 0.0254(16) -0.0005(12) 0.0076(12) 0.0016(11)
C24 0.0212(14) 0.047(2) 0.039(2) -0.0212(16) 0.0023(14) -0.0014(14)
N1 0.0119(10) 0.0125(11) 0.0097(11) -0.0009(9) 0.0039(8) -0.0014(8)
Si1 0.0150(3) 0.0125(4) 0.0129(4) 0.0010(3) 0.0035(3) 0.0005(3)
P1 0.0114(3) 0.0152(4) 0.0113(4) 0.0022(3) 0.0035(3) 0.0021(3)
Ni1 0.01402(16) 0.0161(2) 0.01264(18) 0.00008(14) 0.00501(13) 0.00230(13)

loop_
_atom_type_symbol
_atom_type_description
_atom_type_scat_dispersion_real
_atom_type_scat_dispersion_imag
_atom_type_scat_source
C C 0.0033 0.0016 'International Tables Vol C Tables 4.2.6.8 and 6.1.1.4'
H H 0.0000 0.0000 'International Tables Vol C Tables 4.2.6.8 and 6.1.1.4'
N N 0.0061 0.0033 'International Tables Vol C Tables 4.2.6.8 and 6.1.1.4'
Si Si 0.0817 0.0704 'International Tables Vol C Tables 4.2.6.8 and 6.1.1.4'
P P 0.1023 0.0942 'International Tables Vol C Tables 4.2.6.8 and 6.1.1.4'
Ni Ni 0.3393 1.1124 'International Tables Vol C Tables 4.2.6.8 and 6.1.1.4'

loop_
_geom_angle_atom_site_label_1
_geom_angle_atom_site_label_2
_geom_angle_atom_site_label_3
_geom_angle
C6 C1 C2 118.8(2)
C6 C1 N1 121.2(2)
C2 C1 N1 119.94(19)
C3 C2 C1 119.5(2)
C3 C2 C10 120.1(2)
C1 C2 C10 120.3(2)
C4 C3 C2 121.8(2)
C4 C3 H3 119.1
C2 C3 H3 119.1
C5 C4 C3 118.6(2)
C5 C4 H4 120.7
C3 C4 H4 120.7
C4 C5 C6 122.0(2)
C4 C5 H5 119.0
C6 C5 H5 119.0
C5 C6 C1 119.3(2)
C5 C6 C7 119.5(2)
C1 C6 C7 121.1(2)
C6 C7 C9 111.1(2)
C6 C7 C8 111.8(2)
C9 C7 C8 110.6(2)
C6 C7 H7 107.7
C9 C7 H7 107.7
C8 C7 H7 107.7
C7 C8 H8A 109.5
C7 C8 H8B 109.5
H8A C8 H8B 109.5
C7 C8 H8C 109.5
H8A C8 H8C 109.5
H8B C8 H8C 109.5
C7 C9 H9A 109.5
C7 C9 H9B 109.5
H9A C9 H9B 109.5
C7 C9 H9C 109.5
H9A C9 H9C 109.5
H9B C9 H9C 109.5
C2 C10 C11 108.86(19)
C2 C10 C12 114.1(2)
C11 C10 C12 110.6(2)
C2 C10 H10 107.7
C11 C10 H10 107.7
C12 C10 H10 107.7
C10 C11 H11A 109.5
C10 C11 H11B 109.5
H11A C11 H11B 109.5
C10 C11 H11C 109.5
H11A C11 H11C 109.5
H11B C11 H11C 109.5
C10 C12 H12A 109.5
C10 C12 H12B 109.5
H12A C12 H12B 109.5
C10 C12 H12C 109.5
H12A C12 H12C 109.5
H12B C12 H12C 109.5
Si1 C13 H13A 109.5
Si1 C13 H13B 109.5
H13A C13 H13B 109.5
Si1 C13 H13C 109.5
H13A C13 H13C 109.5
H13B C13 H13C 109.5
Si1 C14 H14A 109.5
Si1 C14 H14B 109.5
H14A C14 H14B 109.5
Si1 C14 H14C 109.5
H14A C14 H14C 109.5
H14B C14 H14C 109.5
Si1 C15 H15A 109.5
Si1 C15 H15B 109.5
H15A C15 H15B 109.5
Si1 C15 H15C 109.5
H15A C15 H15C 109.5
H15B C15 H15C 109.5
C17 C16 C18 110.2(2)
C17 C16 P1 109.17(18)
C18 C16 P1 110.33(17)
C17 C16 H16 109.0
C18 C16 H16 109.0
P1 C16 H16 109.0
C16 C17 H17A 109.5
C16 C17 H17B 109.5
H17A C17 H17B 109.5
C16 C17 H17C 109.5
H17A C17 H17C 109.5
H17B C17 H17C 109.5
C16 C18 H18A 109.5
C16 C18 H18B 109.5
H18A C18 H18B 109.5
C16 C18 H18C 109.5
H18A C18 H18C 109.5
H18B C18 H18C 109.5
C21 C19 C20 110.9(2)
C21 C19 P1 111.20(19)
C20 C19 P1 115.41(18)
C21 C19 H19 106.2
C20 C19 H19 106.2
P1 C19 H19 106.2
C19 C20 H20A 109.5
C19 C20 H20B 109.5
H20A C20 H20B 109.5
C19 C20 H20C 109.5
H20A C20 H20C 109.5
H20B C20 H20C 109.5
C19 C21 H21A 109.5
C19 C21 H21B 109.5
H21A C21 H21B 109.5
C19 C21 H21C 109.5
H21A C21 H21C 109.5
H21B C21 H21C 109.5
C23 C22 C24 110.7(2)
C23 C22 P1 115.44(17)
C24 C22 P1 110.77(18)
C23 C22 H22 106.5
C24 C22 H22 106.5
P1 C22 H22 106.5
C22 C23 H23A 109.5
C22 C23 H23B 109.5
H23A C23 H23B 109.5
C22 C23 H23C 109.5
H23A C23 H23C 109.5
H23B C23 H23C 109.5
C22 C24 H24A 109.5
C22 C24 H24B 109.5
H24A C24 H24B 109.5
C22 C24 H24C 109.5
H24A C24 H24C 109.5
H24B C24 H24C 109.5
C1 N1 Si1 122.08(15)
C1 N1 Ni1 118.73(14)
Si1 N1 Ni1 119.19(11)
N1 Si1 C15 110.91(10)
N1 Si1 C13 110.65(11)
C15 Si1 C13 107.94(12)
N1 Si1 C14 113.00(11)
C15 Si1 C14 105.40(12)
C13 Si1 C14 108.69(13)
C19 P1 C16 105.01(12)
C19 P1 C22 105.24(12)
C16 P1 C22 106.86(11)
C19 P1 Ni1 111.12(8)
C16 P1 Ni1 112.22(8)
C22 P1 Ni1 115.61(8)
N1 Ni1 P1 164.09(6)

loop_
_geom_bond_atom_site_label_1
_geom_bond_atom_site_label_2
_geom_bond_distance
C1 C6 1.413(3)
C1 C2 1.419(3)
C1 N1 1.426(3)
C2 C3 1.394(3)
C2 C10 1.522(3)
C3 C4 1.384(3)
C3 H3 0.9500
C4 C5 1.383(3)
C4 H4 0.9500
C5 C6 1.396(3)
C5 H5 0.9500
C6 C7 1.519(3)
C7 C9 1.530(3)
C7 C8 1.535(3)
C7 H7 1.0000
C8 H8A 0.9800
C8 H8B 0.9800
C8 H8C 0.9800
C9 H9A 0.9800
C9 H9B 0.9800
C9 H9C 0.9800
C10 C11 1.532(3)
C10 C12 1.534(4)
C10 H10 1.0000
C11 H11A 0.9800
C11 H11B 0.9800
C11 H11C 0.9800
C12 H12A 0.9800
C12 H12B 0.9800
C12 H12C 0.9800
C13 Si1 1.872(3)
C13 H13A 0.9800
C13 H13B 0.9800
C13 H13C 0.9800
C14 Si1 1.879(3)
C14 H14A 0.9800
C14 H14B 0.9800
C14 H14C 0.9800
C15 Si1 1.869(2)
C15 H15A 0.9800
C15 H15B 0.9800
C15 H15C 0.9800
C16 C17 1.527(3)
C16 C18 1.539(3)
C16 P1 1.841(3)
C16 H16 1.0000
C17 H17A 0.9800
C17 H17B 0.9800
C17 H17C 0.9800
C18 H18A 0.9800
C18 H18B 0.9800
C18 H18C 0.9800
C19 C21 1.520(4)
C19 C20 1.528(3)
C19 P1 1.843(3)
C19 H19 1.0000
C20 H20A 0.9800
C20 H20B 0.9800
C20 H20C 0.9800
C21 H21A 0.9800
C21 H21B 0.9800
C21 H21C 0.9800
C22 C23 1.532(3)
C22 C24 1.532(4)
C22 P1 1.862(2)
C22 H22 1.0000
C23 H23A 0.9800
C23 H23B 0.9800
C23 H23C 0.9800
C24 H24A 0.9800
C24 H24B 0.9800
C24 H24C 0.9800
N1 Si1 1.721(2)
N1 Ni1 1.8407(18)
P1 Ni1 2.1992(7)
